data_7039259
loop_
_publ_author_name
'Sain, Dibyendu'
'Kumari, Chanda'
'Kumar, Ashish'
'Nayek, Hari Pada'
'Dey, Swapan'

_publ_section_title
;
 Lead ion induced chemodosimeter approach of a tripodal hydroxyl-quinoline
 based phospho-ester through P-O bond cleavage.
;
_journal_issue 22
_journal_name_full 'Dalton transactions (Cambridge, England : 2003)'
_journal_page_first 9187
_journal_page_last 9192
_journal_paper_doi 10.1039/c6dt00941g
_journal_volume 45
_journal_year 2016
_chemical_formula_sum 'C30 H21 O4 P'
_chemical_formula_weight 476.44
_chemical_name_systematic
; 
 ? 
;
_space_group_IT_number 14
_symmetry_cell_setting monoclinic
_symmetry_space_group_name_Hall '-P 2ybc'
_symmetry_space_group_name_H-M 'P 1 21/c 1'
_atom_sites_solution_hydrogens geom
_atom_sites_solution_primary direct
_atom_sites_solution_secondary difmap
_audit_creation_method SHELXL-97
_audit_update_record
;
2016-04-19 deposited with the CCDC.
2016-04-25 downloaded from the CCDC.
;
_cell_angle_alpha 90.00
_cell_angle_beta 125.688(5)
_cell_angle_gamma 90.00
_cell_formula_units_Z 4
_cell_length_a 13.7844(15)
_cell_length_b 9.8719(11)
_cell_length_c 21.2839(19)
_cell_measurement_reflns_used 30574
_cell_measurement_temperature 293(2)
_cell_measurement_theta_max 27.64
_cell_measurement_theta_min 1.82
_cell_volume 2352.4(4)
_computing_data_collection 'APEX 2'
_computing_molecular_graphics 'Mercury 3.1'
_computing_publication_material 'Microsoft word 2007'
_computing_structure_refinement 'SHELXL-97 (Sheldrick, 1997)'
_computing_structure_solution 'SHELXS-97 (Sheldrick, 1990)'
_diffrn_ambient_temperature 293(2)
_diffrn_measured_fraction_theta_full 0.982
_diffrn_measured_fraction_theta_max 0.982
_diffrn_measurement_device_type 'Bruker AXS SMART APEX II'
_diffrn_measurement_method 'area detector'
_diffrn_radiation_monochromator graphite
_diffrn_radiation_source 'fine-focus sealed tube'
_diffrn_radiation_type MoK\a
_diffrn_radiation_wavelength 0.71073
_diffrn_reflns_av_R_equivalents 0.0505
_diffrn_reflns_av_unetI/netI 0.0406
_diffrn_reflns_limit_h_max 17
_diffrn_reflns_limit_h_min -17
_diffrn_reflns_limit_k_max 12
_diffrn_reflns_limit_k_min -11
_diffrn_reflns_limit_l_max 27
_diffrn_reflns_limit_l_min -27
_diffrn_reflns_number 30574
_diffrn_reflns_theta_full 27.64
_diffrn_reflns_theta_max 27.64
_diffrn_reflns_theta_min 1.82
_exptl_absorpt_coefficient_mu 0.153
_exptl_absorpt_correction_type none
_exptl_crystal_colour green
_exptl_crystal_density_diffrn 1.345
_exptl_crystal_density_method 'not measured'
_exptl_crystal_description block
_exptl_crystal_F_000 992
_exptl_crystal_size_max 0.24
_exptl_crystal_size_mid 0.17
_exptl_crystal_size_min 0.11
_refine_diff_density_max 0.273
_refine_diff_density_min -0.278
_refine_diff_density_rms 0.039
_refine_ls_extinction_method none
_refine_ls_goodness_of_fit_ref 1.016
_refine_ls_hydrogen_treatment mixed
_refine_ls_matrix_type full
_refine_ls_number_parameters 316
_refine_ls_number_reflns 5372
_refine_ls_number_restraints 0
_refine_ls_restrained_S_all 1.016
_refine_ls_R_factor_all 0.0948
_refine_ls_R_factor_gt 0.0487
_refine_ls_shift/su_max 0.000
_refine_ls_shift/su_mean 0.000
_refine_ls_structure_factor_coef Fsqd
_refine_ls_weighting_details 'calc w=1/[\s^2^(Fo^2^)+(0.0514P)^2^+0.6439P] where P=(Fo^2^+2Fc^2^)/3'
_refine_ls_weighting_scheme calc
_refine_ls_wR_factor_gt 0.1083
_refine_ls_wR_factor_ref 0.1292
_reflns_number_gt 3275
_reflns_number_total 5372
_reflns_threshold_expression >2sigma(I)
_cod_data_source_file c6dt00941g2.cif
_cod_data_source_block shelxl_np
_cod_depositor_comments 'Adding full bibliography for 7039257--7039259.cif.'
_cod_original_sg_symbol_H-M 'P 21/c'
_cod_database_code 7039259

loop_
_symmetry_equiv_pos_as_xyz
'x, y, z'
'-x, y+1/2, -z+1/2'
'-x, -y, -z'
'x, -y-1/2, z-1/2'

loop_
_atom_site_label
_atom_site_type_symbol
_atom_site_fract_x
_atom_site_fract_y
_atom_site_fract_z
_atom_site_U_iso_or_equiv
_atom_site_adp_type
_atom_site_occupancy
_atom_site_symmetry_multiplicity
_atom_site_calc_flag
_atom_site_refinement_flags
P1 P 0.26759(5) -0.69936(5) 0.03863(3) 0.04840(16) Uani 1 1 d .
O1 O 0.18014(12) -0.69596(13) -0.05237(7) 0.0529(4) Uani 1 1 d .
O2 O 0.36891(12) -0.79527(14) 0.05231(8) 0.0534(4) Uani 1 1 d .
O3 O 0.20708(12) -0.78975(14) 0.06751(8) 0.0540(4) Uani 1 1 d .
O21 O 0.29967(14) -0.56832(15) 0.07550(9) 0.0656(4) Uani 1 1 d .
C1 C 0.09590(17) -0.5918(2) -0.09327(11) 0.0485(5) Uani 1 1 d .
C2 C 0.0096(2) -0.5665(2) -0.08293(13) 0.0631(6) Uani 1 1 d .
H2 H 0.0069 -0.6161 -0.0468 0.076 Uiso 1 1 calc R
C3 C -0.0752(2) -0.4660(3) -0.12642(17) 0.0807(8) Uani 1 1 d .
H3 H -0.1343 -0.4482 -0.1192 0.097 Uiso 1 1 calc R
C4 C -0.0713(2) -0.3946(3) -0.17917(17) 0.0875(9) Uani 1 1 d .
H4 H -0.1280 -0.3275 -0.2077 0.105 Uiso 1 1 calc R
C5 C 0.0171(2) -0.4197(2) -0.19181(13) 0.0676(6) Uani 1 1 d .
C6 C 0.0231(3) -0.3497(3) -0.24715(18) 0.1070(11) Uani 1 1 d .
H6 H -0.0330 -0.2827 -0.2769 0.128 Uiso 1 1 calc R
C7 C 0.1077(4) -0.3773(4) -0.25794(19) 0.1221(14) Uani 1 1 d .
H7 H 0.1099 -0.3292 -0.2947 0.146 Uiso 1 1 calc R
C8 C 0.1922(3) -0.4774(4) -0.21438(18) 0.1002(10) Uani 1 1 d .
H8 H 0.2506 -0.4955 -0.2223 0.120 Uiso 1 1 calc R
C9 C 0.1908(2) -0.5494(3) -0.16031(13) 0.0677(6) Uani 1 1 d .
H9 H 0.2473 -0.6168 -0.1321 0.081 Uiso 1 1 calc R
C10 C 0.10395(18) -0.5216(2) -0.14723(11) 0.0516(5) Uani 1 1 d .
C11 C 0.42470(19) -0.7751(2) 0.01450(12) 0.0538(5) Uani 1 1 d .
C12 C 0.5081(2) -0.6768(3) 0.03945(16) 0.0738(7) Uani 1 1 d .
H12 H 0.5291 -0.6225 0.0813 0.089 Uiso 1 1 calc R
C13 C 0.5622(3) -0.6582(3) 0.0015(2) 0.0956(10) Uani 1 1 d .
H13 H 0.6193 -0.5906 0.0181 0.115 Uiso 1 1 calc R
C14 C 0.5328(3) -0.7365(4) -0.0586(2) 0.0954(10) Uani 1 1 d .
H14 H 0.5687 -0.7211 -0.0838 0.114 Uiso 1 1 calc R
C15 C 0.4481(2) -0.8424(3) -0.08457(15) 0.0748(7) Uani 1 1 d .
C16 C 0.4163(3) -0.9299(4) -0.14631(19) 0.1044(11) Uani 1 1 d .
H16 H 0.4513 -0.9182 -0.1723 0.125 Uiso 1 1 calc R
C17 C 0.3363(3) -1.0298(4) -0.16817(19) 0.1141(13) Uani 1 1 d .
H17 H 0.3166 -1.0857 -0.2092 0.137 Uiso 1 1 calc R
C18 C 0.2824(3) -1.0510(3) -0.13035(18) 0.0982(10) Uani 1 1 d .
H18 H 0.2273 -1.1206 -0.1462 0.118 Uiso 1 1 calc R
C19 C 0.3105(2) -0.9699(3) -0.07023(15) 0.0710(7) Uani 1 1 d .
H19 H 0.2751 -0.9851 -0.0447 0.085 Uiso 1 1 calc R
C20 C 0.39262(19) -0.8634(2) -0.04647(13) 0.0563(5) Uani 1 1 d .
C21 C 0.18906(18) -0.9308(2) 0.05292(12) 0.0529(5) Uani 1 1 d .
C22 C 0.1033(2) -0.9786(3) -0.01795(14) 0.0684(6) Uani 1 1 d .
H22 H 0.0537 -0.9194 -0.0585 0.082 Uiso 1 1 calc R
C23 C 0.0900(2) -1.1201(3) -0.02974(18) 0.0829(8) Uani 1 1 d .
H23 H 0.0317 -1.1541 -0.0786 0.099 Uiso 1 1 calc R
C24 C 0.1608(3) -1.2069(3) 0.0290(2) 0.0803(8) Uani 1 1 d .
H24 H 0.1515 -1.2997 0.0198 0.096 Uiso 1 1 calc R
C25 C 0.2487(2) -1.1584(2) 0.10432(16) 0.0641(6) Uani 1 1 d .
C26 C 0.3231(3) -1.2458(3) 0.1674(2) 0.0840(9) Uani 1 1 d .
H26 H 0.3139 -1.3391 0.1602 0.101 Uiso 1 1 calc R
C27 C 0.4080(3) -1.1951(3) 0.2385(2) 0.0868(9) Uani 1 1 d .
H27 H 0.4558 -1.2539 0.2796 0.104 Uiso 1 1 calc R
C28 C 0.4240(2) -1.0563(3) 0.25041(15) 0.0768(7) Uani 1 1 d .
H28 H 0.4836 -1.0231 0.2992 0.092 Uiso 1 1 calc R
C29 C 0.3533(2) -0.9681(2) 0.19128(13) 0.0614(6) Uani 1 1 d .
H29 H 0.3643 -0.8753 0.2003 0.074 Uiso 1 1 calc R
C30 C 0.26328(19) -1.0168(2) 0.11624(13) 0.0519(5) Uani 1 1 d .

loop_
_atom_site_aniso_label
_atom_site_aniso_U_11
_atom_site_aniso_U_22
_atom_site_aniso_U_33
_atom_site_aniso_U_23
_atom_site_aniso_U_13
_atom_site_aniso_U_12
P1 0.0554(3) 0.0436(3) 0.0498(3) 0.0030(2) 0.0327(3) 0.0036(2)
O1 0.0634(9) 0.0466(8) 0.0494(8) 0.0061(6) 0.0333(7) 0.0117(7)
O2 0.0575(8) 0.0530(9) 0.0594(8) 0.0092(7) 0.0395(7) 0.0071(7)
O3 0.0642(9) 0.0497(9) 0.0598(9) 0.0064(7) 0.0428(8) 0.0076(7)
O21 0.0767(10) 0.0476(9) 0.0653(10) -0.0058(7) 0.0372(9) -0.0002(8)
C1 0.0494(11) 0.0443(12) 0.0477(11) -0.0023(9) 0.0261(10) 0.0000(9)
C2 0.0587(13) 0.0715(16) 0.0640(14) -0.0073(12) 0.0386(12) -0.0009(12)
C3 0.0570(15) 0.090(2) 0.0801(18) -0.0175(16) 0.0318(14) 0.0106(14)
C4 0.0699(17) 0.0704(18) 0.0766(19) -0.0023(15) 0.0170(15) 0.0185(14)
C5 0.0660(15) 0.0522(14) 0.0545(13) 0.0043(11) 0.0181(12) -0.0041(12)
C6 0.115(3) 0.082(2) 0.0739(19) 0.0292(16) 0.0268(19) -0.012(2)
C7 0.132(3) 0.136(3) 0.073(2) 0.027(2) 0.045(2) -0.045(3)
C8 0.094(2) 0.138(3) 0.0784(19) 0.006(2) 0.0555(18) -0.032(2)
C9 0.0635(14) 0.0837(18) 0.0582(14) 0.0011(12) 0.0369(12) -0.0117(13)
C10 0.0528(12) 0.0463(12) 0.0443(11) -0.0027(9) 0.0218(10) -0.0099(10)
C11 0.0531(12) 0.0539(14) 0.0610(13) 0.0130(10) 0.0370(11) 0.0106(10)
C12 0.0709(15) 0.0664(16) 0.0932(19) 0.0018(14) 0.0530(15) -0.0058(13)
C13 0.091(2) 0.083(2) 0.144(3) 0.014(2) 0.085(2) -0.0055(16)
C14 0.103(2) 0.101(2) 0.131(3) 0.041(2) 0.095(2) 0.027(2)
C15 0.0801(17) 0.0874(19) 0.0762(17) 0.0240(14) 0.0565(15) 0.0378(15)
C16 0.110(3) 0.139(3) 0.082(2) 0.024(2) 0.066(2) 0.063(2)
C17 0.107(3) 0.137(3) 0.076(2) -0.022(2) 0.041(2) 0.051(2)
C18 0.0796(19) 0.094(2) 0.099(2) -0.0308(18) 0.0398(18) 0.0153(16)
C19 0.0649(15) 0.0674(16) 0.0791(17) -0.0066(13) 0.0412(14) 0.0131(13)
C20 0.0534(12) 0.0572(14) 0.0626(13) 0.0120(11) 0.0363(11) 0.0194(11)
C21 0.0553(12) 0.0552(14) 0.0624(13) 0.0022(11) 0.0423(12) -0.0021(10)
C22 0.0603(14) 0.0777(18) 0.0679(16) -0.0025(13) 0.0377(13) -0.0112(13)
C23 0.0740(17) 0.091(2) 0.088(2) -0.0285(17) 0.0502(17) -0.0345(16)
C24 0.093(2) 0.0608(17) 0.121(2) -0.0143(17) 0.082(2) -0.0193(15)
C25 0.0721(15) 0.0561(15) 0.0949(19) 0.0042(13) 0.0661(15) -0.0020(12)
C26 0.105(2) 0.0568(16) 0.137(3) 0.0301(18) 0.097(2) 0.0175(16)
C27 0.088(2) 0.091(2) 0.104(2) 0.0435(19) 0.068(2) 0.0258(17)
C28 0.0731(16) 0.097(2) 0.0699(16) 0.0259(15) 0.0469(14) 0.0114(15)
C29 0.0650(14) 0.0665(15) 0.0647(14) 0.0112(12) 0.0447(12) 0.0018(12)
C30 0.0567(12) 0.0521(13) 0.0668(14) 0.0072(11) 0.0472(12) 0.0013(10)

loop_
_atom_type_symbol
_atom_type_description
_atom_type_scat_dispersion_real
_atom_type_scat_dispersion_imag
_atom_type_scat_source
C C 0.0033 0.0016 'International Tables Vol C Tables 4.2.6.8 and 6.1.1.4'
H H 0.0000 0.0000 'International Tables Vol C Tables 4.2.6.8 and 6.1.1.4'
O O 0.0106 0.0060 'International Tables Vol C Tables 4.2.6.8 and 6.1.1.4'
P P 0.1023 0.0942 'International Tables Vol C Tables 4.2.6.8 and 6.1.1.4'

loop_
_geom_angle_atom_site_label_1
_geom_angle_atom_site_label_2
_geom_angle_atom_site_label_3
_geom_angle
O21 P1 O2 118.91(9)
O21 P1 O3 111.15(9)
O2 P1 O3 101.72(7)
O21 P1 O1 114.95(8)
O2 P1 O1 101.60(7)
O3 P1 O1 107.04(8)
C1 O1 P1 122.61(12)
C11 O2 P1 122.04(12)
C21 O3 P1 122.53(12)
C2 C1 C10 122.7(2)
C2 C1 O1 121.33(19)
C10 C1 O1 115.91(17)
C1 C2 C3 119.9(2)
C1 C2 H2 120.0
C3 C2 H2 120.0
C4 C3 C2 119.9(3)
C4 C3 H3 120.1
C2 C3 H3 120.1
C3 C4 C5 121.4(2)
C3 C4 H4 119.3
C5 C4 H4 119.3
C6 C5 C4 123.3(3)
C6 C5 C10 118.0(3)
C4 C5 C10 118.7(2)
C7 C6 C5 121.6(3)
C7 C6 H6 119.2
C5 C6 H6 119.2
C6 C7 C8 120.2(3)
C6 C7 H7 119.9
C8 C7 H7 119.9
C9 C8 C7 121.0(3)
C9 C8 H8 119.5
C7 C8 H8 119.5
C8 C9 C10 119.9(3)
C8 C9 H9 120.0
C10 C9 H9 120.0
C1 C10 C9 123.4(2)
C1 C10 C5 117.3(2)
C9 C10 C5 119.3(2)
C12 C11 C20 123.0(2)
C12 C11 O2 119.8(2)
C20 C11 O2 117.14(19)
C11 C12 C13 119.1(3)
C11 C12 H12 120.5
C13 C12 H12 120.5
C14 C13 C12 120.7(3)
C14 C13 H13 119.6
C12 C13 H13 119.6
C13 C14 C15 121.3(3)
C13 C14 H14 119.3
C15 C14 H14 119.3
C16 C15 C14 123.5(3)
C16 C15 C20 117.7(3)
C14 C15 C20 118.8(3)
C17 C16 C15 121.2(3)
C17 C16 H16 119.4
C15 C16 H16 119.4
C16 C17 C18 121.1(3)
C16 C17 H17 119.4
C18 C17 H17 119.4
C19 C18 C17 120.0(3)
C19 C18 H18 120.0
C17 C18 H18 120.0
C18 C19 C20 120.4(3)
C18 C19 H19 119.8
C20 C19 H19 119.8
C11 C20 C19 123.4(2)
C11 C20 C15 117.0(2)
C19 C20 C15 119.6(2)
C22 C21 C30 122.3(2)
C22 C21 O3 121.1(2)
C30 C21 O3 116.57(19)
C21 C22 C23 118.9(3)
C21 C22 H22 120.5
C23 C22 H22 120.5
C24 C23 C22 120.9(3)
C24 C23 H23 119.5
C22 C23 H23 119.5
C23 C24 C25 120.8(2)
C23 C24 H24 119.6
C25 C24 H24 119.6
C26 C25 C24 122.5(3)
C26 C25 C30 119.0(3)
C24 C25 C30 118.4(2)
C27 C26 C25 120.7(3)
C27 C26 H26 119.7
C25 C26 H26 119.7
C26 C27 C28 120.6(3)
C26 C27 H27 119.7
C28 C27 H27 119.7
C29 C28 C27 120.7(3)
C29 C28 H28 119.7
C27 C28 H28 119.7
C28 C29 C30 120.5(2)
C28 C29 H29 119.8
C30 C29 H29 119.8
C21 C30 C25 118.5(2)
C21 C30 C29 123.0(2)
C25 C30 C29 118.5(2)

loop_
_geom_bond_atom_site_label_1
_geom_bond_atom_site_label_2
_geom_bond_distance
P1 O21 1.4422(15)
P1 O2 1.5677(14)
P1 O3 1.5709(14)
P1 O1 1.5752(14)
O1 C1 1.409(2)
O2 C11 1.415(2)
O3 C21 1.417(3)
C1 C2 1.353(3)
C1 C10 1.400(3)
C2 C3 1.394(3)
C2 H2 0.9300
C3 C4 1.353(4)
C3 H3 0.9300
C4 C5 1.415(4)
C4 H4 0.9300
C5 C6 1.409(4)
C5 C10 1.421(3)
C6 C7 1.343(5)
C6 H6 0.9300
C7 C8 1.390(5)
C7 H7 0.9300
C8 C9 1.362(4)
C8 H8 0.9300
C9 C10 1.405(3)
C9 H9 0.9300
C11 C12 1.354(3)
C11 C20 1.403(3)
C12 C13 1.394(4)
C12 H12 0.9300
C13 C14 1.340(4)
C13 H13 0.9300
C14 C15 1.417(4)
C14 H14 0.9300
C15 C16 1.412(4)
C15 C20 1.417(3)
C16 C17 1.345(5)
C16 H16 0.9300
C17 C18 1.393(5)
C17 H17 0.9300
C18 C19 1.360(4)
C18 H18 0.9300
C19 C20 1.406(3)
C19 H19 0.9300
C21 C22 1.347(3)
C21 C30 1.406(3)
C22 C23 1.412(4)
C22 H22 0.9300
C23 C24 1.351(4)
C23 H23 0.9300
C24 C25 1.415(4)
C24 H24 0.9300
C25 C26 1.411(4)
C25 C30 1.414(3)
C26 C27 1.359(4)
C26 H26 0.9300
C27 C28 1.387(4)
C27 H27 0.9300
C28 C29 1.364(3)
C28 H28 0.9300
C29 C30 1.418(3)
C29 H29 0.9300

loop_
_geom_torsion_atom_site_label_1
_geom_torsion_atom_site_label_2
_geom_torsion_atom_site_label_3
_geom_torsion_atom_site_label_4
_geom_torsion
O21 P1 O1 C1 -29.40(17)
O2 P1 O1 C1 -159.18(14)
O3 P1 O1 C1 94.57(15)
O21 P1 O2 C11 -76.83(18)
O3 P1 O2 C11 160.79(15)
O1 P1 O2 C11 50.42(16)
O21 P1 O3 C21 -166.87(15)
O2 P1 O3 C21 -39.30(17)
O1 P1 O3 C21 66.86(16)
P1 O1 C1 C2 -59.8(2)
P1 O1 C1 C10 123.09(16)
C10 C1 C2 C3 -0.7(3)
O1 C1 C2 C3 -177.57(19)
C1 C2 C3 C4 0.3(4)
C2 C3 C4 C5 0.3(4)
C3 C4 C5 C6 178.7(3)
C3 C4 C5 C10 -0.6(4)
C4 C5 C6 C7 -179.4(3)
C10 C5 C6 C7 -0.1(4)
C5 C6 C7 C8 0.3(5)
C6 C7 C8 C9 0.1(5)
C7 C8 C9 C10 -0.8(4)
C2 C1 C10 C9 -178.0(2)
O1 C1 C10 C9 -1.0(3)
C2 C1 C10 C5 0.4(3)
O1 C1 C10 C5 177.39(17)
C8 C9 C10 C1 179.4(2)
C8 C9 C10 C5 1.1(3)
C6 C5 C10 C1 -179.1(2)
C4 C5 C10 C1 0.3(3)
C6 C5 C10 C9 -0.6(3)
C4 C5 C10 C9 178.8(2)
P1 O2 C11 C12 77.2(2)
P1 O2 C11 C20 -105.00(19)
C20 C11 C12 C13 2.4(4)
O2 C11 C12 C13 -179.9(2)
C11 C12 C13 C14 -0.3(4)
C12 C13 C14 C15 -1.4(5)
C13 C14 C15 C16 -178.4(3)
C13 C14 C15 C20 1.0(4)
C14 C15 C16 C17 179.3(3)
C20 C15 C16 C17 -0.1(4)
C15 C16 C17 C18 -0.4(5)
C16 C17 C18 C19 0.0(5)
C17 C18 C19 C20 0.8(4)
C12 C11 C20 C19 176.7(2)
O2 C11 C20 C19 -1.0(3)
C12 C11 C20 C15 -2.7(3)
O2 C11 C20 C15 179.62(17)
C18 C19 C20 C11 179.3(2)
C18 C19 C20 C15 -1.3(3)
C16 C15 C20 C11 -179.7(2)
C14 C15 C20 C11 0.9(3)
C16 C15 C20 C19 0.9(3)
C14 C15 C20 C19 -178.5(2)
P1 O3 C21 C22 -74.1(2)
P1 O3 C21 C30 107.15(17)
C30 C21 C22 C23 -2.2(3)
O3 C21 C22 C23 179.18(19)
C21 C22 C23 C24 0.8(4)
C22 C23 C24 C25 1.2(4)
C23 C24 C25 C26 179.1(2)
C23 C24 C25 C30 -1.9(3)
C24 C25 C26 C27 178.8(2)
C30 C25 C26 C27 -0.3(3)
C25 C26 C27 C28 -0.7(4)
C26 C27 C28 C29 1.3(4)
C27 C28 C29 C30 -1.0(3)
C22 C21 C30 C25 1.4(3)
O3 C21 C30 C25 -179.83(16)
C22 C21 C30 C29 -179.54(19)
O3 C21 C30 C29 -0.8(3)
C26 C25 C30 C21 179.66(18)
C24 C25 C30 C21 0.6(3)
C26 C25 C30 C29 0.6(3)
C24 C25 C30 C29 -178.47(19)
C28 C29 C30 C21 -179.0(2)
C28 C29 C30 C25 0.0(3)
